data_2011724
loop_
_publ_author_name
'N\"ather, Christian'
'Riedel, Jens'
'Je\&s, Inke'

_publ_section_title
;
 4,4'-Bipyridine dihydrate at 130K
;
_journal_issue 1
_journal_name_full 'Acta Crystallographica Section C'
_journal_page_first 111
_journal_page_last 112
_journal_paper_doi 10.1107/S0108270100014888
_journal_volume 57
_journal_year 2001
_chemical_formula_iupac 'C10 H8 N2 , 2H2 O'
_chemical_formula_moiety 'C10 H8 N2 , 2H2 O'
_chemical_formula_sum 'C10 H12 N2 O2'
_chemical_formula_weight 192.22
_chemical_name_common '4,4'-Bipyridine dihydrate'
_chemical_name_systematic
;
 ?
;
_space_group_IT_number 4
_symmetry_cell_setting monoclinic
_symmetry_space_group_name_Hall 'P 2yb'
_symmetry_space_group_name_H-M 'P 1 21 1'
_audit_creation_method SHELXL97
_cell_angle_alpha 90.00
_cell_angle_beta 101.052(9)
_cell_angle_gamma 90.00
_cell_formula_units_Z 4
_cell_length_a 9.1333(7)
_cell_length_b 7.4310(4)
_cell_length_c 14.7171(12)
_cell_measurement_reflns_used 5270
_cell_measurement_temperature 130(2)
_cell_measurement_theta_max 26
_cell_measurement_theta_min 3
_cell_volume 980.32(13)
_computing_cell_refinement IPDS
_computing_data_collection 'IPDS (Stoe & Cie, 1998)'
_computing_data_reduction IPDS
_computing_molecular_graphics 'XP in SHELXTL/PC (Siemens, 1990)'
_computing_publication_material SHELXL97
_computing_structure_refinement 'SHELXL97 (Sheldrick, 1997)'
_computing_structure_solution 'SHELXS97 (Sheldrick, 1997)'
_diffrn_ambient_temperature 130(2)
_diffrn_measured_fraction_theta_full .981
_diffrn_measured_fraction_theta_max .981
_diffrn_measurement_device_type 'Stoe IPDS'
_diffrn_measurement_method '\f scans'
_diffrn_radiation_monochromator graphite
_diffrn_radiation_source 'fine-focus sealed tube'
_diffrn_radiation_type MoK\a
_diffrn_radiation_wavelength .71073
_diffrn_reflns_av_R_equivalents .043
_diffrn_reflns_av_sigmaI/netI .031
_diffrn_reflns_limit_h_max 10
_diffrn_reflns_limit_h_min -11
_diffrn_reflns_limit_k_max 8
_diffrn_reflns_limit_k_min -9
_diffrn_reflns_limit_l_max 18
_diffrn_reflns_limit_l_min -18
_diffrn_reflns_number 7618
_diffrn_reflns_theta_full 25.96
_diffrn_reflns_theta_max 25.96
_diffrn_reflns_theta_min 2.43
_diffrn_standards_decay_% negligible
_diffrn_standards_interval_time 0
_diffrn_standards_number 0
_exptl_absorpt_coefficient_mu .092
_exptl_absorpt_correction_type none
_exptl_crystal_colour colourless
_exptl_crystal_density_diffrn 1.302
_exptl_crystal_density_method 'not measured'
_exptl_crystal_description needle
_exptl_crystal_F_000 408
_exptl_crystal_size_max .50
_exptl_crystal_size_mid .06
_exptl_crystal_size_min .05
_refine_diff_density_max .19
_refine_diff_density_min -.21
_refine_ls_extinction_method none
_refine_ls_goodness_of_fit_ref 1.017
_refine_ls_hydrogen_treatment constr
_refine_ls_matrix_type full
_refine_ls_number_parameters 253
_refine_ls_number_reflns 2044
_refine_ls_number_restraints 1
_refine_ls_restrained_S_all 1.017
_refine_ls_R_factor_all .073
_refine_ls_R_factor_gt .041
_refine_ls_shift/su_max <0.001
_refine_ls_shift/su_mean .000
_refine_ls_structure_factor_coef Fsqd
_refine_ls_weighting_details 'calc w = 1/[\s^2^(Fo^2^)+(0.0803P)^2^] where P=(Fo^2^+2Fc^2^)/3'
_refine_ls_weighting_scheme calc
_refine_ls_wR_factor_ref .126
_reflns_number_gt 1278
_reflns_number_total 2044
_reflns_threshold_expression I>2\s(I)
_cod_data_source_file ln1112.cif
_cod_data_source_block I
_cod_depositor_comments
;
The following automatic conversions were performed:
'_geom_bond_publ_flag' value 'N' changed to 'n' according to
'/home/saulius/struct/CIF-dictionaries/cif_core.dic' dictionary named
'cif_core.dic' version 2.4.1 from 2010-06-29 (26 times).

Automatic conversion script
Id: cif_fix_enum 1527 2010-12-29 10:47:43Z saulius 

The following automatic conversions were performed:

'_geom_bond_publ_flag' value 'N' changed to 'n' according to
/home/saulius/struct/CIF-dictionaries/cif_core.dic dictionary named
'cif_core.dic' version 2.4.1 from 2010-06-29 (26
times).

'_geom_angle_publ_flag' value 'N' changed to 'n' according
to /home/saulius/struct/CIF-dictionaries/cif_core.dic dictionary
named 'cif_core.dic' version 2.4.1 from 2010-06-29 (32
times).

'_geom_torsion_publ_flag' value 'N' changed to 'n' according
to /home/saulius/struct/CIF-dictionaries/cif_core.dic dictionary
named 'cif_core.dic' version 2.4.1 from 2010-06-29 (40 times).

Automatic conversion script
Id: cif_fix_values 1715 2011-07-08 13:25:40Z adriana 
;
_cod_original_cell_volume 980.32(12)
_cod_original_sg_symbol_H-M 'P 21'
_cod_database_code 2011724
_cod_database_fobs_code 2011724

loop_
_symmetry_equiv_pos_as_xyz
'x, y, z'
'-x, y+1/2, -z'

loop_
_atom_site_label
_atom_site_fract_x
_atom_site_fract_y
_atom_site_fract_z
_atom_site_U_iso_or_equiv
_atom_site_adp_type
_atom_site_calc_flag
_atom_site_refinement_flags
_atom_site_occupancy
_atom_site_disorder_assembly
_atom_site_disorder_group
_atom_site_type_symbol
N1 .5589(4) .5588(6) -.2292(2) .0208(9) Uani d . 1 . . N
N2 .4503(4) .5629(7) .2362(2) .0212(9) Uani d . 1 . . N
N3 1.0492(4) .8127(6) .2680(2) .0204(8) Uani d . 1 . . N
N4 .9438(4) .8117(7) .7329(3) .0219(9) Uani d . 1 . . N
C1 .5186(4) .5674(7) -.0443(3) .0164(8) Uani d . 1 . . C
C2 .4061(4) .6219(7) -.1172(3) .0176(8) Uani d . 1 . . C
H2 .3129 .6619 -.1050 .021 Uiso calc R 1 . . H
C3 .4298(4) .6179(7) -.2057(3) .0191(8) Uani d . 1 . . C
H3 .3521 .6586 -.2537 .023 Uiso calc R 1 . . H
C4 .6675(4) .5084(7) -.1594(3) .0201(9) Uani d . 1 . . C
H4 .7591 .4686 -.1740 .024 Uiso calc R 1 . . H
C5 .6543(4) .5107(7) -.0663(3) .0187(9) Uani d . 1 . . C
H5 .7352 .4747 -.0191 .022 Uiso calc R 1 . . H
C6 .4958(4) .5684(7) .0523(3) .0162(8) Uani d . 1 . . C
C7 .3608(4) .5105(7) .0736(3) .0196(9) Uani d . 1 . . C
H7 .2818 .4716 .0259 .024 Uiso calc R 1 . . H
C8 .3431(4) .5106(8) .1657(3) .0205(9) Uani d . 1 . . C
H8 .2505 .4716 .1790 .025 Uiso calc R 1 . . H
C9 .5794(4) .6223(7) .2137(3) .0198(8) Uani d . 1 . . C
H9 .6556 .6645 .2622 .024 Uiso calc R 1 . . H
C10 .6066(4) .6252(7) .1256(3) .0191(8) Uani d . 1 . . C
H10 .7002 .6656 .1144 .023 Uiso calc R 1 . . H
C11 1.0061(4) .8170(7) .4517(3) .0169(9) Uani d . 1 . . C
C12 .8945(4) .8764(7) .3796(3) .0176(8) Uani d . 1 . . C
H12 .8019 .9190 .3913 .021 Uiso calc R 1 . . H
C13 .9230(4) .8714(7) .2895(3) .0201(9) Uani d . 1 . . C
H13 .8470 .9127 .2406 .024 Uiso calc R 1 . . H
C14 1.1555(5) .7566(8) .3388(3) .0216(9) Uani d . 1 . . C
H14 1.2467 .7137 .3249 .026 Uiso calc R 1 . . H
C15 1.1401(4) .7577(7) .4293(3) .0183(9) Uani d . 1 . . C
H15 1.2197 .7185 .4766 .022 Uiso calc R 1 . . H
C16 .9830(4) .8163(8) .5484(3) .0172(9) Uani d . 1 . . C
C17 .8488(4) .7628(7) .5719(3) .0192(9) Uani d . 1 . . C
H17 .7671 .7281 .5249 .023 Uiso calc R 1 . . H
C18 .8352(5) .7604(8) .6632(3) .0223(9) Uani d . 1 . . C
H18 .7437 .7202 .6777 .027 Uiso calc R 1 . . H
C19 1.0706(4) .8647(7) .7109(3) .0211(9) Uani d . 1 . . C
H19 1.1486 .9016 .7597 .025 Uiso calc R 1 . . H
C20 1.0980(4) .8703(7) .6206(3) .0180(8) Uani d . 1 . . C
H20 1.1915 .9095 .6086 .022 Uiso calc R 1 . . H
O1 .4437(3) .5899(6) .57807(17) .0294(11) Uani d . 1 . . O
H1O1 .5031 .5704 .6335 .044 Uiso d R 1 . . H
H2O1 .4769 .5434 .5293 .044 Uiso d R 1 . . H
O2 .5446(3) .4639(6) .42664(18) .0288(11) Uani d . 1 . . O
H1O2 .4984 .4994 .3699 .043 Uiso d R 1 . . H
H2O2 .5475 .3430 .4237 .043 Uiso d R 1 . . H
O3 .9399(3) .8450(6) .07543(18) .0287(10) Uani d . 1 . . O
H1O3 1.0012 .8307 .1306 .043 Uiso d R 1 . . H
H2O3 .9744 .7962 .0276 .043 Uiso d R 1 . . H
O4 1.0446(3) .7191(7) .92429(18) .0293(11) Uani d . 1 . . O
H1O4 .9930 .7494 .8680 .044 Uiso d R 1 . . H
H2O4 1.0344 .5986 .9255 .044 Uiso d R 1 . . H

loop_
_atom_site_aniso_label
_atom_site_aniso_U_11
_atom_site_aniso_U_22
_atom_site_aniso_U_33
_atom_site_aniso_U_12
_atom_site_aniso_U_13
_atom_site_aniso_U_23
N1 .0232(16) .024(2) .0171(15) .0009(15) .0080(12) .0007(14)
N2 .0219(15) .026(2) .0170(15) -.0007(16) .0080(12) .0022(14)
N3 .0182(14) .022(2) .0204(16) -.0010(15) .0025(12) .0006(15)
N4 .0204(15) .022(2) .0232(17) .0019(16) .0053(13) .0015(15)
C1 .0157(15) .015(2) .0179(17) -.0016(14) .0029(13) .0025(15)
C2 .0135(15) .014(2) .0246(17) -.0002(15) .0021(13) .0003(16)
C3 .0171(15) .020(2) .0198(16) .0005(15) .0035(12) .0003(16)
C4 .0135(15) .023(3) .0240(19) .0021(16) .0049(13) -.0006(17)
C5 .0171(16) .021(3) .0178(18) .0032(15) .0035(13) .0012(16)
C6 .0156(15) .014(2) .0191(17) .0008(15) .0028(12) -.0007(16)
C7 .0186(16) .021(3) .0200(18) -.0032(16) .0049(13) .0011(17)
C8 .0159(15) .025(3) .0213(18) -.0021(16) .0047(13) .0029(17)
C9 .0179(15) .021(2) .0198(15) -.0024(15) .0020(12) -.0011(16)
C10 .0164(15) .016(2) .0242(17) .0009(15) .0031(14) .0004(16)
C11 .0171(16) .015(2) .0199(18) -.0030(15) .0061(13) -.0020(16)
C12 .0158(15) .021(2) .0175(16) .0003(15) .0061(13) -.0014(15)
C13 .0210(16) .022(3) .0170(16) -.0003(16) .0028(12) .0020(16)
C14 .0193(16) .023(3) .024(2) .0008(17) .0080(14) .0000(17)
C15 .0126(15) .019(2) .0225(19) -.0003(15) .0020(12) -.0007(16)
C16 .0168(16) .014(2) .0210(18) .0016(15) .0046(13) .0019(16)
C17 .0141(15) .019(3) .0239(19) .0011(15) .0033(13) .0003(17)
C18 .0193(16) .026(3) .0228(19) .0003(17) .0072(13) .0014(18)
C19 .0202(16) .025(3) .0182(16) .0019(16) .0026(13) .0007(17)
C20 .0159(16) .022(2) .0171(16) .0003(16) .0051(13) -.0008(15)
O1 .0279(14) .041(3) .0185(13) .0043(12) .0021(11) -.0022(13)
O2 .0293(14) .039(3) .0173(13) .0029(11) .0027(11) .0022(11)
O3 .0269(14) .039(3) .0199(14) .0077(11) .0030(11) -.0021(11)
O4 .0298(15) .038(3) .0196(14) .0044(12) .0035(11) .0000(12)

loop_
_atom_type_symbol
_atom_type_description
_atom_type_scat_dispersion_real
_atom_type_scat_dispersion_imag
_atom_type_scat_source
C C .0033 .0016 'International Tables Vol C Tables 4.2.6.8 and 6.1.1.4'
H H .0000 .0000 'International Tables Vol C Tables 4.2.6.8 and 6.1.1.4'
N N .0061 .0033 'International Tables Vol C Tables 4.2.6.8 and 6.1.1.4'
O O .0106 .0060 'International Tables Vol C Tables 4.2.6.8 and 6.1.1.4'

loop_
_geom_angle_atom_site_label_1
_geom_angle_atom_site_label_2
_geom_angle_atom_site_label_3
_geom_angle
_geom_angle_publ_flag
C4 N1 C3 116.5(4) n
C8 N2 C9 116.3(4) n
C13 N3 C14 116.6(4) n
C19 N4 C18 116.9(4) n
C2 C1 C5 117.5(4) n
C2 C1 C6 121.3(4) n
C5 C1 C6 121.1(4) n
C3 C2 C1 120.0(4) n
C2 C3 N1 123.6(4) n
N1 C4 C5 123.9(4) n
C4 C5 C1 118.3(4) n
C10 C6 C7 117.4(4) n
C10 C6 C1 122.1(4) n
C7 C6 C1 120.5(4) n
C8 C7 C6 119.3(4) n
N2 C8 C7 123.3(4) n
N2 C9 C10 124.2(4) n
C9 C10 C6 119.5(4) n
C12 C11 C15 117.7(4) n
C12 C11 C16 121.1(4) n
C15 C11 C16 121.2(4) n
C11 C12 C13 118.1(4) n
N3 C13 C12 124.2(4) n
N3 C14 C15 124.0(4) n
C14 C15 C11 119.3(4) n
C17 C16 C20 117.4(4) n
C17 C16 C11 122.2(4) n
C20 C16 C11 120.3(4) n
C18 C17 C16 119.6(4) n
N4 C18 C17 123.7(4) n
N4 C19 C20 124.5(4) n
C19 C20 C16 117.8(4) n

loop_
_geom_bond_atom_site_label_1
_geom_bond_atom_site_label_2
_geom_bond_site_symmetry_2
_geom_bond_distance
_geom_bond_publ_flag
N1 C4 . 1.337(6) n
N1 C3 . 1.363(5) n
N2 C8 . 1.341(6) n
N2 C9 . 1.359(5) n
N3 C13 . 1.326(5) n
N3 C14 . 1.347(6) n
N4 C19 . 1.321(5) n
N4 C18 . 1.339(6) n
C1 C2 . 1.396(5) n
C1 C5 . 1.404(6) n
C1 C6 . 1.476(6) n
C2 C3 . 1.361(5) n
C4 C5 . 1.399(6) n
C6 C10 . 1.396(6) n
C6 C7 . 1.397(6) n
C7 C8 . 1.395(6) n
C9 C10 . 1.365(5) n
C11 C12 . 1.394(6) n
C11 C15 . 1.399(6) n
C11 C16 . 1.478(6) n
C12 C13 . 1.400(5) n
C14 C15 . 1.366(6) n
C16 C17 . 1.395(6) n
C16 C20 . 1.401(6) n
C17 C18 . 1.373(6) n
C19 C20 . 1.399(5) n

loop_
_geom_hbond_atom_site_label_D
_geom_hbond_atom_site_label_H
_geom_hbond_atom_site_label_A
_geom_hbond_site_symmetry_A
_geom_hbond_distance_DH
_geom_hbond_distance_HA
_geom_hbond_distance_DA
_geom_hbond_angle_DHA
_geom_hbond_publ_flag
O1 H11O N1 1_556 .90 1.99 2.839(4) 157 yes
O1 H21O O2 . .90 1.84 2.735(4) 176 yes
O2 H12O N2 . .90 1.99 2.866(4) 164 yes
O2 H22O O1 2_646 .90 1.88 2.783(6) 178 yes
O3 H13O N3 . .90 1.99 2.829(4) 155 yes
O3 H23O O4 1_554 .90 1.85 2.748(4) 174 yes
O4 H14O N4 . .90 2.01 2.874(5) 162 yes
O4 H24O O3 2_746 .90 1.90 2.784(7) 167 yes

loop_
_geom_torsion_atom_site_label_1
_geom_torsion_atom_site_label_2
_geom_torsion_atom_site_label_3
_geom_torsion_atom_site_label_4
_geom_torsion
_geom_torsion_publ_flag
C5 C1 C2 C3 .4(7) n
C6 C1 C2 C3 -179.4(4) n
C1 C2 C3 N1 1.5(8) n
C4 N1 C3 C2 -2.2(7) n
C3 N1 C4 C5 1.1(8) n
N1 C4 C5 C1 .7(9) n
C2 C1 C5 C4 -1.4(8) n
C6 C1 C5 C4 178.3(4) n
C2 C1 C6 C10 -139.2(6) n
C5 C1 C6 C10 41.1(6) n
C2 C1 C6 C7 41.2(6) n
C5 C1 C6 C7 -138.6(7) n
C10 C6 C7 C8 -.5(8) n
C1 C6 C7 C8 179.1(4) n
C9 N2 C8 C7 1.8(8) n
C6 C7 C8 N2 -.4(9) n
C8 N2 C9 C10 -2.4(7) n
N2 C9 C10 C6 1.6(8) n
C7 C6 C10 C9 .0(7) n
C1 C6 C10 C9 -179.7(4) n
C15 C11 C12 C13 .6(7) n
C16 C11 C12 C13 -179.2(4) n
C14 N3 C13 C12 -.6(7) n
C11 C12 C13 N3 .4(8) n
C13 N3 C14 C15 -.2(8) n
N3 C14 C15 C11 1.2(9) n
C12 C11 C15 C14 -1.3(8) n
C16 C11 C15 C14 178.5(4) n
C12 C11 C16 C17 41.1(6) n
C15 C11 C16 C17 -138.6(7) n
C12 C11 C16 C20 -139.0(7) n
C15 C11 C16 C20 41.2(6) n
C20 C16 C17 C18 -1.6(8) n
C11 C16 C17 C18 178.3(4) n
C19 N4 C18 C17 -.9(8) n
C16 C17 C18 N4 1.8(9) n
C18 N4 C19 C20 -.1(7) n
N4 C19 C20 C16 .1(8) n
C17 C16 C20 C19 .7(7) n
C11 C16 C20 C19 -179.2(4) n

loop_
_cod_related_entry_id
_cod_related_entry_database
_cod_related_entry_code
1 ChemSpider 2105634
